data_7718446
loop_
_publ_author_name
'Kakoulidou, Chrisoula'
'Hatzidimitriou, Antonios G.'
'Psomas, George'

_publ_section_title
;
 Copper(II) complexes with
 (<i>E</i>)-4-(2-(pyridin-2-ylmethylene)hydrazinyl)quinazoline and
 non-steroidal anti-inflammatory drugs: structure and biological
 evaluation.
;
_journal_issue 17
_journal_name_full 'Dalton transactions (Cambridge, England : 2003)'
_journal_page_first 7115
_journal_page_last 7129
_journal_paper_doi 10.1039/d5dt00435g
_journal_volume 54
_journal_year 2025
_chemical_formula_moiety 'C28 H19 Cl1 Cu1 F2 N5 O4'
_chemical_formula_sum 'C28 H19 Cl Cu F2 N5 O4'
_chemical_formula_weight 626.48
_space_group_IT_number 14
_space_group_name_Hall '-P 2ybc'
_space_group_name_H-M_alt 'P 1 21/c 1'
_symmetry_cell_setting monoclinic
_symmetry_space_group_name_H-M 'P 1 21/c 1'
_atom_sites_solution_hydrogens difmap
_atom_sites_solution_primary other
_audit_update_record
;
2025-01-21 deposited with the CCDC.	2025-03-28 downloaded from the CCDC.
;
_cell_angle_alpha 90
_cell_angle_beta 105.974(2)
_cell_angle_gamma 90
_cell_formula_units_Z 4
_cell_length_a 8.7919(5)
_cell_length_b 41.028(3)
_cell_length_c 7.4909(5)
_cell_measurement_reflns_used 341
_cell_measurement_temperature 295
_cell_measurement_theta_max 20
_cell_measurement_theta_min 10
_cell_volume 2597.7(3)
_computing_cell_refinement 'Apex2 (Bruker AXS, 2006)'
_computing_data_collection 'Apex2 (Bruker AXS, 2006)'
_computing_data_reduction 'Apex2 (Bruker AXS, 2006)'
_computing_molecular_graphics 'CAMERON (Watkin et al., 1996)'
_computing_publication_material 'CRYSTALS (Betteridge et al., 2003)'
_computing_structure_refinement 'CRYSTALS (Betteridge et al., 2003)'
_computing_structure_solution 'Superflip (Palatinus & Chapuis, 2007)'
_diffrn_ambient_temperature 295
_diffrn_measured_fraction_theta_full 0.996
_diffrn_measured_fraction_theta_max 0.996
_diffrn_measurement_device Area
_diffrn_measurement_device_type 'Bruker Kappa Apex2'
_diffrn_measurement_method '\f & \w scans'
_diffrn_radiation_monochromator graphite
_diffrn_radiation_type 'Mo K\a'
_diffrn_radiation_wavelength 0.71073
_diffrn_reflns_av_R_equivalents 0.052
_diffrn_reflns_limit_h_max 8
_diffrn_reflns_limit_h_min -10
_diffrn_reflns_limit_k_max 50
_diffrn_reflns_limit_k_min -49
_diffrn_reflns_limit_l_max 9
_diffrn_reflns_limit_l_min -8
_diffrn_reflns_number 31807
_diffrn_reflns_theta_full 25.687
_diffrn_reflns_theta_max 25.687
_diffrn_reflns_theta_min 1.985
_diffrn_standards_number 0
_exptl_absorpt_coefficient_mu 1.004
_exptl_absorpt_correction_T_max 0.88
_exptl_absorpt_correction_T_min 0.86
_exptl_absorpt_correction_type numerical
_exptl_absorpt_process_details
; 
 Analytical Absorption (De Meulenaer & Tompa, 1965) 
;
_exptl_crystal_colour green
_exptl_crystal_density_diffrn 1.602
_exptl_crystal_density_method 'not measured'
_exptl_crystal_description bar
_exptl_crystal_F_000 1272
_exptl_crystal_size_max 0.200
_exptl_crystal_size_mid 0.150
_exptl_crystal_size_min 0.130
_refine_diff_density_max 0.59
_refine_diff_density_min -0.36
_refine_ls_extinction_method None
_refine_ls_goodness_of_fit_ref 1.0000
_refine_ls_hydrogen_treatment constr
_refine_ls_matrix_type full
_refine_ls_number_parameters 374
_refine_ls_number_reflns 4069
_refine_ls_number_restraints 0
_refine_ls_R_factor_all 0.0594
_refine_ls_R_factor_gt 0.0437
_refine_ls_shift/su_max 0.0006683
_refine_ls_shift/su_mean 0.0000680
_refine_ls_structure_factor_coef Fsqd
_refine_ls_weighting_details
;
 Method, part 1, Chebychev polynomial, (Watkin, 1994, Prince, 1982) 
 [weight] = 1.0/[A~0~*T~0~(x)+A~1~*T~1~(x) ... +A~n-1~]*T~n-1~(x)] 
 where A~i~ are the Chebychev coefficients listed below and x= Fcalc/Fmax 
 Method = Robust Weighting (Prince, 1982) 
 W = [weight] * [1-(deltaF/6*sigmaF)^2^]^2^ 
 A~i~ are: 
 0.569 0.604 0.149 
;
_refine_ls_weighting_scheme calc
_refine_ls_wR_factor_all 0.0479
_refine_ls_wR_factor_gt 0.0449
_refine_ls_wR_factor_ref 0.0449
_reflns_limit_h_max 10
_reflns_limit_h_min -10
_reflns_limit_k_max 50
_reflns_limit_k_min 0
_reflns_limit_l_max 9
_reflns_limit_l_min 0
_reflns_number_gt 4069
_reflns_number_total 4914
_reflns_threshold_expression I>2.0\s(I)
_oxford_diffrn_Wilson_B_factor 2.81
_oxford_diffrn_Wilson_scale 366.32
_oxford_refine_ls_r_factor_ref 0.0437
_oxford_refine_ls_scale 0.068997(6)
_oxford_reflns_number_all 4896
_oxford_reflns_threshold_expression_ref I>2.0\s(I)
_cod_data_source_file d5dt00435g2.cif
_cod_data_source_block I
_cod_depositor_comments
;
The following automatic conversions were performed:

data item '_atom_sites_solution_primary' value 'Other' was changed to
'other' in accordance with the
/home/data/users/saulius/crontab/automatic-downloads/rss-feeds/RSC/lib/dictionaries/cif_core.dic
dictionary named 'cif_core.dic' version 2.4.2 last updated on
2011-04-26.

Automatic conversion script
Id: cif_fix_values 8170 2020-07-09 18:12:32Z antanas 

 Adding full bibliography for 7718446--7718449.cif.
;
_cod_original_cell_volume 2597.8(3)
_cod_original_sg_symbol_H-M 'P 1 21/c 1 '
_cod_original_formula_sum 'C28 H19 Cl1 Cu1 F2 N5 O4'
_cod_database_code 7718446

loop_
_symmetry_equiv_pos_as_xyz
x,y,z
-x,-y,-z
-x,y+1/2,-z+1/2
x,-y+1/2,z+1/2

loop_
_atom_site_label
_atom_site_type_symbol
_atom_site_fract_x
_atom_site_fract_y
_atom_site_fract_z
_atom_site_U_iso_or_equiv
_atom_site_occupancy
_atom_site_adp_type
_atom_site_refinement_flags_posn
_atom_site_refinement_flags_adp
_atom_site_refinement_flags_occupancy
_atom_site_disorder_assembly
_atom_site_disorder_group
_atom_site_attached_hydrogens
Cu1 Cu 0.37212(4) 0.740984(7) 0.72529(4) 0.0351 1.0000 Uani . . . . . .
N1 N 0.2892(2) 0.78551(5) 0.6613(3) 0.0358 1.0000 Uani . . . . . .
N2 N 0.2947(3) 0.84211(5) 0.6684(3) 0.0412 1.0000 Uani . . . . . .
N3 N 0.0781(2) 0.75793(5) 0.4558(3) 0.0368 1.0000 Uani . . . . . .
N4 N 0.1701(2) 0.73198(4) 0.5427(3) 0.0330 1.0000 Uani . . . . . .
N5 N 0.3757(3) 0.69195(5) 0.7308(3) 0.0367 1.0000 Uani . . . . . .
O1 O 0.0074(2) 0.68887(4) 0.3872(3) 0.0527 1.0000 Uani . . . . . .
O2 O 0.6580(3) 0.63383(5) 0.2467(3) 0.0777 1.0000 Uani . . . . . .
O3 O 0.4641(3) 0.60925(4) 0.3324(3) 0.0591 1.0000 Uani . . . . . .
O4 O 0.9216(3) 0.60530(6) 0.2912(3) 0.0855 1.0000 Uani . . . . . .
Cl1 Cl 0.55732(7) 0.752416(16) 0.99078(8) 0.0419 1.0000 Uani . . . . . .
C1 C 0.3565(3) 0.81354(6) 0.7233(4) 0.0367 1.0000 Uani . . . . . .
C2 C 0.1500(3) 0.84475(6) 0.5356(3) 0.0388 1.0000 Uani . . . . . .
C3 C 0.0844(4) 0.87517(7) 0.4753(4) 0.0540 1.0000 Uani . . . . . .
C4 C -0.0557(4) 0.87668(7) 0.3415(5) 0.0569 1.0000 Uani . . . . . .
C5 C -0.1321(4) 0.84860(7) 0.2616(4) 0.0571 1.0000 Uani . . . . . .
C6 C -0.0706(3) 0.81859(7) 0.3198(4) 0.0463 1.0000 Uani . . . . . .
C7 C 0.0733(3) 0.81640(6) 0.4582(3) 0.0351 1.0000 Uani . . . . . .
C8 C 0.1466(3) 0.78530(6) 0.5244(3) 0.0332 1.0000 Uani . . . . . .
C9 C 0.1327(3) 0.70219(6) 0.5049(3) 0.0321 1.0000 Uani . . . . . .
C10 C 0.2477(3) 0.67832(6) 0.6085(3) 0.0345 1.0000 Uani . . . . . .
C11 C 0.2296(3) 0.64517(6) 0.5859(4) 0.0437 1.0000 Uani . . . . . .
C12 C 0.3469(4) 0.62525(7) 0.6909(4) 0.0538 1.0000 Uani . . . . . .
C13 C 0.4755(4) 0.63858(7) 0.8134(4) 0.0554 1.0000 Uani . . . . . .
C14 C 0.4853(3) 0.67214(7) 0.8297(4) 0.0472 1.0000 Uani . . . . . .
C15 C -0.1376(3) 0.70666(8) 0.2946(4) 0.0596 1.0000 Uani . . . . . .
C16 C 0.6061(4) 0.61137(7) 0.3272(4) 0.0521 1.0000 Uani . . . . . .
C17 C 0.7183(3) 0.58537(6) 0.4242(4) 0.0455 1.0000 Uani . . . . . .
C18 C 0.8699(4) 0.58378(8) 0.4005(4) 0.0586 1.0000 Uani . . . . . .
C19 C 0.9732(4) 0.55954(9) 0.4890(5) 0.0731 1.0000 Uani . . . . . .
C20 C 0.9292(4) 0.53838(8) 0.6046(5) 0.0712 1.0000 Uani . . . . . .
C21 C 0.7823(3) 0.54013(6) 0.6377(4) 0.0499 1.0000 Uani . . . . . .
C22 C 0.6774(3) 0.56364(6) 0.5426(4) 0.0445 1.0000 Uani . . . . . .
C23 C 0.7408(3) 0.51768(6) 0.7738(4) 0.0521 1.0000 Uani . . . . . .
C24 C 0.7010(4) 0.48554(8) 0.7311(5) 0.0677 1.0000 Uani . . . . . .
C25 C 0.6684(4) 0.46373(8) 0.8527(6) 0.0762 1.0000 Uani . . . . . .
C26 C 0.6788(4) 0.47451(8) 1.0257(5) 0.0756 1.0000 Uani . . . . . .
C27 C 0.7151(4) 0.50577(9) 1.0820(5) 0.0794 1.0000 Uani . . . . . .
C28 C 0.7456(4) 0.52675(8) 0.9510(5) 0.0739 1.0000 Uani . . . . . .
F1 F 0.6870(4) 0.47616(7) 0.5544(4) 0.0845 0.7000 Uani . . . . . .
F2 F 0.6474(3) 0.45367(5) 1.1535(3) 0.1000 1.0000 Uani . . . . . .
F3 F 0.7619(8) 0.55687(18) 0.9887(10) 0.091(2) 0.3000 Uiso . . . . . .
H21 H 0.3444 0.8597 0.7173 0.0490 1.0000 Uiso R . . . . .
H61 H -0.1221 0.7991 0.2675 0.0555 1.0000 Uiso R . . . . .
H51 H -0.2271 0.8499 0.1713 0.0688 1.0000 Uiso R . . . . .
H41 H -0.1008 0.8968 0.3053 0.0674 1.0000 Uiso R . . . . .
H31 H 0.1371 0.8941 0.5275 0.0651 1.0000 Uiso R . . . . .
H11 H 0.4583 0.8128 0.8127 0.0442 1.0000 Uiso R . . . . .
H111 H 0.1394 0.6368 0.5032 0.0518 1.0000 Uiso R . . . . .
H121 H 0.3351 0.6029 0.6779 0.0648 1.0000 Uiso R . . . . .
H131 H 0.5528 0.6254 0.8849 0.0663 1.0000 Uiso R . . . . .
H141 H 0.5713 0.6816 0.9110 0.0571 1.0000 Uiso R . . . . .
H153 H -0.1219 0.7206 0.1954 0.0888 1.0000 Uiso R . . . . .
H152 H -0.1657 0.7206 0.3875 0.0892 1.0000 Uiso R . . . . .
H151 H -0.2204 0.6905 0.2438 0.0883 1.0000 Uiso R . . . . .
H191 H 1.0736 0.5583 0.4723 0.0877 1.0000 Uiso R . . . . .
H201 H 0.9976 0.5225 0.6630 0.0852 1.0000 Uiso R . . . . .
H221 H 0.5776 0.5646 0.5598 0.0512 1.0000 Uiso R . . . . .
H251 H 0.6413 0.4427 0.8170 0.0913 1.0000 Uiso R . . . . .
H271 H 0.7176 0.5124 1.2017 0.0951 1.0000 Uiso R . . . . .
H42 H 0.8489 0.6194 0.2735 0.1279 1.0000 Uiso R . . . . .

loop_
_atom_site_aniso_label
_atom_site_aniso_U_11
_atom_site_aniso_U_22
_atom_site_aniso_U_33
_atom_site_aniso_U_23
_atom_site_aniso_U_13
_atom_site_aniso_U_12
Cu1 0.03279(15) 0.03609(15) 0.03293(15) 0.00053(15) 0.00304(12) 0.00053(15)
N1 0.0328(11) 0.0380(12) 0.0340(11) 0.0018(9) 0.0052(9) -0.0012(9)
N2 0.0509(14) 0.0346(12) 0.0362(12) -0.0070(10) 0.0088(11) -0.0032(10)
N3 0.0346(11) 0.0343(11) 0.0392(11) 0.0008(10) 0.0062(9) -0.0014(10)
N4 0.0331(11) 0.0316(12) 0.0313(11) 0.0014(8) 0.0037(9) 0.0019(9)
N5 0.0355(11) 0.0395(11) 0.0341(11) 0.0041(10) 0.0076(9) 0.0048(10)
O1 0.0426(11) 0.0499(12) 0.0542(12) -0.0049(9) -0.0060(9) -0.0008(9)
O2 0.0731(16) 0.0672(14) 0.0782(16) 0.0340(13) -0.0040(12) -0.0170(12)
O3 0.0629(14) 0.0419(11) 0.0674(14) 0.0154(10) 0.0096(11) 0.0074(10)
O4 0.0729(17) 0.105(2) 0.0801(18) 0.0078(15) 0.0242(13) -0.0191(15)
Cl1 0.0359(3) 0.0547(4) 0.0317(3) 0.0007(3) 0.0035(2) -0.0008(3)
C1 0.0330(13) 0.0393(14) 0.0356(13) 0.0001(12) 0.0059(10) -0.0019(12)
C2 0.0480(16) 0.0393(15) 0.0332(14) 0.0003(11) 0.0182(12) 0.0080(12)
C3 0.067(2) 0.0357(15) 0.0616(19) 0.0018(14) 0.0214(17) 0.0079(14)
C4 0.058(2) 0.0438(18) 0.068(2) 0.0188(15) 0.0158(17) 0.0218(15)
C5 0.0478(17) 0.0612(19) 0.059(2) 0.0165(16) 0.0096(15) 0.0134(16)
C6 0.0435(16) 0.0444(16) 0.0504(17) 0.0090(13) 0.0117(14) 0.0072(13)
C7 0.0346(14) 0.0366(13) 0.0362(14) 0.0033(11) 0.0134(11) 0.0069(11)
C8 0.0307(13) 0.0390(14) 0.0309(13) 0.0011(11) 0.0101(11) 0.0052(11)
C9 0.0259(13) 0.0408(15) 0.0289(13) -0.0030(11) 0.0061(10) -0.0026(10)
C10 0.0327(14) 0.0416(15) 0.0324(14) 0.0078(11) 0.0141(11) 0.0028(11)
C11 0.0501(17) 0.0380(15) 0.0445(16) 0.0042(12) 0.0153(13) 0.0006(12)
C12 0.063(2) 0.0367(15) 0.064(2) 0.0064(14) 0.0215(17) 0.0037(14)
C13 0.0589(19) 0.0507(18) 0.0550(19) 0.0221(15) 0.0129(15) 0.0190(15)
C14 0.0460(17) 0.0488(17) 0.0429(16) 0.0050(13) 0.0057(13) 0.0058(13)
C15 0.0399(17) 0.066(2) 0.064(2) -0.0014(16) -0.0008(15) 0.0014(14)
C16 0.059(2) 0.0400(16) 0.0469(17) -0.0021(13) -0.0018(15) -0.0109(14)
C17 0.0484(17) 0.0381(15) 0.0410(15) -0.0076(12) -0.0028(13) -0.0025(12)
C18 0.059(2) 0.060(2) 0.0569(19) -0.0066(15) 0.0160(16) -0.0124(16)
C19 0.055(2) 0.085(3) 0.081(3) -0.005(2) 0.0208(19) 0.0092(19)
C20 0.066(2) 0.057(2) 0.085(3) -0.0025(19) 0.012(2) 0.0181(17)
C21 0.0556(18) 0.0330(14) 0.0538(17) 0.0015(13) 0.0029(14) -0.0010(13)
C22 0.0432(15) 0.0402(15) 0.0435(15) -0.0022(12) 0.0007(12) 0.0017(12)
C23 0.0504(17) 0.0363(15) 0.0580(19) 0.0021(13) -0.0046(14) 0.0033(13)
C24 0.073(2) 0.0521(19) 0.068(2) 0.0019(18) 0.0022(18) -0.0024(17)
C25 0.080(3) 0.0465(19) 0.089(3) 0.0068(19) 0.001(2) -0.0029(17)
C26 0.075(2) 0.056(2) 0.080(3) 0.033(2) -0.006(2) -0.0071(18)
C27 0.088(3) 0.074(3) 0.061(2) 0.0141(19) -0.0039(19) -0.004(2)
C28 0.103(3) 0.0411(18) 0.064(2) 0.0042(16) 0.000(2) -0.0050(18)
F1 0.098(2) 0.0652(18) 0.088(2) -0.0174(16) 0.0214(17) -0.0142(16)
F2 0.1093(17) 0.0876(15) 0.0947(16) 0.0505(13) 0.0139(13) -0.0142(13)

loop_
_atom_type_symbol
_atom_type_scat_dispersion_real
_atom_type_scat_dispersion_imag
_atom_type_scat_Cromer_Mann_a1
_atom_type_scat_Cromer_Mann_b1
_atom_type_scat_Cromer_Mann_a2
_atom_type_scat_Cromer_Mann_b2
_atom_type_scat_Cromer_Mann_a3
_atom_type_scat_Cromer_Mann_b3
_atom_type_scat_Cromer_Mann_a4
_atom_type_scat_Cromer_Mann_b4
_atom_type_scat_Cromer_Mann_c
_atom_type_scat_source
C 0.0033 0.0016 2.3100 20.8439 1.0200 10.2075 1.5886 0.5687 0.8650 51.6512 0.2156 'International Tables Vol C 4.2.6.8 and 6.1.1.4'
H 0.0000 0.0000 0.4930 10.5109 0.3229 26.1257 0.1402 3.1424 0.0408 57.7998 0.0030 'International Tables Vol C 4.2.6.8 and 6.1.1.4'
N 0.0061 0.0033 12.2126 0.0057 3.1322 9.8933 2.0125 28.9975 1.1663 0.5826 -11.5290 'International Tables Vol C 4.2.6.8 and 6.1.1.4'
O 0.0106 0.0060 3.0485 13.2771 2.2868 5.7011 1.5463 0.3239 0.8670 32.9089 0.2508 'International Tables Vol C 4.2.6.8 and 6.1.1.4'
F 0.0171 0.0103 3.5392 10.2825 2.6412 4.2944 1.5170 0.2615 1.0243 26.1476 0.2776 'International Tables Vol C 4.2.6.8 and 6.1.1.4'
Cl 0.1484 0.1585 11.4604 0.0104 7.1964 1.1662 6.2556 18.5194 1.6455 47.7784 -9.5574 'International Tables Vol C 4.2.6.8 and 6.1.1.4'
Cu 0.3201 1.2651 13.3380 3.5828 7.1676 0.2470 5.6158 11.3966 1.6735 64.8126 1.1910 'International Tables Vol C 4.2.6.8 and 6.1.1.4'

loop_
_geom_angle_atom_site_label_1
_geom_angle_site_symmetry_1
_geom_angle_atom_site_label_2
_geom_angle_site_symmetry_2
_geom_angle_atom_site_label_3
_geom_angle_site_symmetry_3
_geom_angle
_geom_angle_publ_flag
Cl1 4_564 Cu1 . N1 . 89.87(6) yes
Cl1 4_564 Cu1 . N4 . 99.05(6) yes
N1 . Cu1 . N4 . 78.55(8) yes
Cl1 4_564 Cu1 . N5 . 95.97(7) yes
N1 . Cu1 . N5 . 158.69(8) yes
N4 . Cu1 . N5 . 80.29(8) yes
Cl1 4_564 Cu1 . Cl1 . 97.72(2) yes
N1 . Cu1 . Cl1 . 98.69(6) yes
N4 . Cu1 . Cl1 . 162.99(6) yes
N5 . Cu1 . Cl1 . 100.80(6) yes
Cu1 . N1 . C1 . 128.38(17) yes
Cu1 . N1 . C8 . 111.86(15) yes
C1 . N1 . C8 . 119.6(2) yes
C1 . N2 . C2 . 121.0(2) yes
C1 . N2 . H21 . 119.6 no
C2 . N2 . H21 . 119.4 no
N4 . N3 . C8 . 109.16(18) yes
N3 . N4 . Cu1 . 118.90(14) yes
N3 . N4 . C9 . 123.3(2) yes
Cu1 . N4 . C9 . 117.69(16) yes
Cu1 . N5 . C10 . 113.08(16) yes
Cu1 . N5 . C14 . 129.15(18) yes
C10 . N5 . C14 . 117.7(2) yes
C9 . O1 . C15 . 124.4(2) yes
C18 . O4 . H42 . 100.1 no
Cu1 4_565 Cl1 . Cu1 . 100.13(2) yes
N1 . C1 . N2 . 124.3(2) yes
N1 . C1 . H11 . 117.4 no
N2 . C1 . H11 . 118.4 no
N2 . C2 . C3 . 121.2(2) yes
N2 . C2 . C7 . 118.6(2) yes
C3 . C2 . C7 . 120.2(2) yes
C2 . C3 . C4 . 119.3(3) yes
C2 . C3 . H31 . 119.6 no
C4 . C3 . H31 . 121.1 no
C3 . C4 . C5 . 121.0(3) yes
C3 . C4 . H41 . 119.0 no
C5 . C4 . H41 . 120.0 no
C4 . C5 . C6 . 120.7(3) yes
C4 . C5 . H51 . 120.3 no
C6 . C5 . H51 . 119.0 no
C5 . C6 . C7 . 119.4(3) yes
C5 . C6 . H61 . 121.7 no
C7 . C6 . H61 . 118.9 no
C6 . C7 . C2 . 119.4(2) yes
C6 . C7 . C8 . 122.3(2) yes
C2 . C7 . C8 . 118.3(2) yes
C7 . C8 . N1 . 118.3(2) yes
C7 . C8 . N3 . 120.4(2) yes
N1 . C8 . N3 . 121.4(2) yes
O1 . C9 . N4 . 131.2(2) yes
O1 . C9 . C10 . 113.7(2) yes
N4 . C9 . C10 . 115.1(2) yes
C9 . C10 . N5 . 113.8(2) yes
C9 . C10 . C11 . 123.8(2) yes
N5 . C10 . C11 . 122.4(2) yes
C10 . C11 . C12 . 118.2(3) yes
C10 . C11 . H111 . 119.9 no
C12 . C11 . H111 . 121.9 no
C11 . C12 . C13 . 119.9(3) yes
C11 . C12 . H121 . 118.9 no
C13 . C12 . H121 . 121.2 no
C12 . C13 . C14 . 118.7(3) yes
C12 . C13 . H131 . 120.1 no
C14 . C13 . H131 . 121.3 no
C13 . C14 . N5 . 123.0(3) yes
C13 . C14 . H141 . 120.0 no
N5 . C14 . H141 . 116.9 no
O1 . C15 . H153 . 111.4 no
O1 . C15 . H152 . 108.0 no
H153 . C15 . H152 . 108.2 no
O1 . C15 . H151 . 107.7 no
H153 . C15 . H151 . 110.2 no
H152 . C15 . H151 . 111.3 no
O3 . C16 . O2 . 124.0(3) yes
O3 . C16 . C17 . 117.4(3) yes
O2 . C16 . C17 . 118.6(3) yes
C16 . C17 . C18 . 119.8(3) yes
C16 . C17 . C22 . 121.4(3) yes
C18 . C17 . C22 . 118.8(3) yes
C17 . C18 . O4 . 122.3(3) yes
C17 . C18 . C19 . 119.7(3) yes
O4 . C18 . C19 . 118.0(3) yes
C18 . C19 . C20 . 120.0(3) yes
C18 . C19 . H191 . 119.8 no
C20 . C19 . H191 . 120.1 no
C19 . C20 . C21 . 121.7(3) yes
C19 . C20 . H201 . 119.8 no
C21 . C20 . H201 . 118.4 no
C20 . C21 . C22 . 117.8(3) yes
C20 . C21 . C23 . 120.4(3) yes
C22 . C21 . C23 . 121.8(3) yes
C21 . C22 . C17 . 121.8(3) yes
C21 . C22 . H221 . 118.7 no
C17 . C22 . H221 . 119.4 no
C21 . C23 . C24 . 121.7(3) yes
C21 . C23 . C28 . 123.2(3) yes
C24 . C23 . C28 . 115.1(3) yes
C23 . C24 . C25 . 124.0(3) yes
C23 . C24 . F1 . 116.7(3) yes
C25 . C24 . F1 . 119.3(3) yes
C24 . C25 . C26 . 117.1(3) yes
C24 . C25 . H251 . 120.6 no
C26 . C25 . H251 . 122.3 no
C25 . C26 . C27 . 123.7(3) yes
C25 . C26 . F2 . 119.6(3) yes
C27 . C26 . F2 . 116.6(4) yes
C26 . C27 . C28 . 116.2(4) yes
C26 . C27 . H271 . 121.0 no
C28 . C27 . H271 . 122.8 no
C27 . C28 . C23 . 123.9(3) yes
C27 . C28 . F3 . 118.7(5) yes
C23 . C28 . F3 . 116.9(4) yes

loop_
_geom_bond_atom_site_label_1
_geom_bond_site_symmetry_1
_geom_bond_atom_site_label_2
_geom_bond_site_symmetry_2
_geom_bond_distance
_geom_bond_publ_flag
Cu1 . Cl1 4_564 2.7175(7) yes
Cu1 . N1 . 1.977(2) yes
Cu1 . N4 . 1.9559(19) yes
Cu1 . N5 . 2.0122(19) yes
Cu1 . Cl1 . 2.2459(6) yes
N1 . C1 . 1.318(3) yes
N1 . C8 . 1.384(3) yes
N2 . C1 . 1.309(3) yes
N2 . C2 . 1.387(3) yes
N2 . H21 . 0.870 no
N3 . N4 . 1.386(2) yes
N3 . C8 . 1.311(3) yes
N4 . C9 . 1.277(3) yes
N5 . C10 . 1.360(3) yes
N5 . C14 . 1.321(3) yes
O1 . C9 . 1.325(3) yes
O1 . C15 . 1.467(3) yes
O2 . C16 . 1.254(3) yes
O3 . C16 . 1.263(3) yes
O4 . C18 . 1.364(4) yes
O4 . H42 . 0.846 no
C1 . H11 . 0.959 no
C2 . C3 . 1.397(3) yes
C2 . C7 . 1.389(3) yes
C3 . C4 . 1.359(4) yes
C3 . H31 . 0.934 no
C4 . C5 . 1.383(4) yes
C4 . H41 . 0.925 no
C5 . C6 . 1.367(4) yes
C5 . H51 . 0.920 no
C6 . C7 . 1.401(3) yes
C6 . H61 . 0.948 no
C7 . C8 . 1.454(3) yes
C9 . C10 . 1.467(3) yes
C10 . C11 . 1.374(3) yes
C11 . C12 . 1.379(4) yes
C11 . H111 . 0.928 no
C12 . C13 . 1.360(4) yes
C12 . H121 . 0.925 no
C13 . C14 . 1.383(4) yes
C13 . H131 . 0.918 no
C14 . H141 . 0.917 no
C15 . H153 . 0.978 no
C15 . H152 . 0.983 no
C15 . H151 . 0.980 no
C16 . C17 . 1.498(4) yes
C17 . C18 . 1.394(4) yes
C17 . C22 . 1.374(4) yes
C18 . C19 . 1.386(4) yes
C19 . C20 . 1.356(5) yes
C19 . H191 . 0.926 no
C20 . C21 . 1.382(4) yes
C20 . H201 . 0.913 no
C21 . C22 . 1.388(3) yes
C21 . C23 . 1.492(4) yes
C22 . H221 . 0.922 no
C23 . C24 . 1.379(4) yes
C23 . C28 . 1.368(4) yes
C24 . C25 . 1.363(4) yes
C24 . F1 . 1.351(4) yes
C25 . C26 . 1.348(5) yes
C25 . H251 . 0.915 no
C26 . C27 . 1.360(5) yes
C26 . F2 . 1.367(4) yes
C27 . C28 . 1.386(5) yes
C27 . H271 . 0.932 no
C28 . F3 . 1.267(7) yes

loop_
_geom_hbond_atom_site_label_D
_geom_hbond_site_symmetry_D
_geom_hbond_atom_site_label_H
_geom_hbond_site_symmetry_H
_geom_hbond_atom_site_label_A
_geom_hbond_site_symmetry_A
_geom_hbond_angle_DHA
_geom_hbond_distance_DH
_geom_hbond_distance_HA
_geom_hbond_distance_DA
_geom_hbond_publ_flag
N2 . H21 . O3 4_565 172 0.87 1.73 2.589(4) yes
N2 . H21 . C16 4_565 147 0.87 2.52 3.281(4) yes
C11 . H111 . O4 1_455 170 0.93 2.49 3.405(4) yes
C15 . H151 . O2 1_455 151 0.98 2.56 3.454(4) yes
C25 . H251 . O3 2_666 169 0.92 2.47 3.370(4) yes
O4 . H42 . O2 . 156 0.85 1.74 2.535(4) yes
O4 . H42 . C16 . 125 0.85 2.30 2.870(4) yes
